data_7022384
loop_
_publ_author_name
'Preda, Ana Maria'
'Ra\,t, Ciprian I'
'Silvestru, Cristian'
'Breunig, Hans J.'
'Lang, Heinrich'
'R\"uffer, Tobias'
'Mehring, Michael'

_publ_section_title
;
 Organoantimony(III) compounds containing (imino)aryl ligands of the type
 2-(RN=CH)C6H4 (R = 2',4',6'-Me3C6H2, 2',6'-(i)Pr2C6H3): bromides and
 chalcogenides.
;
_journal_issue 4
_journal_name_full 'Dalton transactions (Cambridge, England : 2003)'
_journal_page_first 1144
_journal_page_last 1158
_journal_paper_doi 10.1039/c2dt32494f
_journal_volume 42
_journal_year 2013
_chemical_formula_sum 'C43.25 H45 N2 O5.25 S2 Sb2 W'
_chemical_formula_weight 1168.28
_chemical_name_systematic
;
?
;
_space_group_IT_number 2
_symmetry_cell_setting triclinic
_symmetry_space_group_name_Hall '-P 1'
_symmetry_space_group_name_H-M 'P -1'
_atom_sites_solution_hydrogens geom
_atom_sites_solution_primary direct
_atom_sites_solution_secondary difmap
_audit_creation_method SHELXL-97
_cell_angle_alpha 82.670(3)
_cell_angle_beta 74.980(3)
_cell_angle_gamma 69.615(3)
_cell_formula_units_Z 2
_cell_length_a 12.2021(5)
_cell_length_b 14.1285(5)
_cell_length_c 14.3583(5)
_cell_measurement_reflns_used 12075
_cell_measurement_temperature 110
_cell_measurement_theta_max 25.9975
_cell_measurement_theta_min 2.9343
_cell_volume 2239.13(15)
_computing_cell_refinement
;
CrysAlisPro, Oxford Diffraction Ltd.,
Version 1.171.33.64 (release 22-03-2010 CrysAlis171 .NET)
(compiled Mar 22 2010,13:57:49)
;
_computing_data_collection
;
CrysAlisPro, Oxford Diffraction Ltd.,
Version 1.171.33.64 (release 22-03-2010 CrysAlis171 .NET)
(compiled Mar 22 2010,13:57:49)
;
_computing_data_reduction
;
CrysAlisPro, Oxford Diffraction Ltd.,
Version 1.171.33.64 (release 22-03-2010 CrysAlis171 .NET)
(compiled Mar 22 2010,13:57:49)
;
_computing_structure_refinement 'SHELXL-97 (Sheldrick, 1997)'
_computing_structure_solution 'SHELXS-97 (Sheldrick, 1997)'
_diffrn_ambient_temperature 110
_diffrn_measured_fraction_theta_full 0.977
_diffrn_measured_fraction_theta_max 0.977
_diffrn_measurement_device_type 'oxford gemini s'
_diffrn_measurement_method '\w scans'
_diffrn_radiation_monochromator graphite
_diffrn_radiation_source 'fine-focus sealed tube'
_diffrn_radiation_type MoK\a
_diffrn_radiation_wavelength 0.71073
_diffrn_reflns_av_R_equivalents 0.0280
_diffrn_reflns_av_sigmaI/netI 0.0482
_diffrn_reflns_limit_h_max 15
_diffrn_reflns_limit_h_min -14
_diffrn_reflns_limit_k_max 16
_diffrn_reflns_limit_k_min -17
_diffrn_reflns_limit_l_max 17
_diffrn_reflns_limit_l_min -17
_diffrn_reflns_number 17692
_diffrn_reflns_theta_full 26.00
_diffrn_reflns_theta_max 26.00
_diffrn_reflns_theta_min 2.94
_diffrn_standards_decay_% 0
_diffrn_standards_interval_count 5
_diffrn_standards_interval_time 50
_diffrn_standards_number 2
_exptl_absorpt_coefficient_mu 3.898
_exptl_absorpt_correction_T_max 1.00000
_exptl_absorpt_correction_T_min 0.56843
_exptl_absorpt_correction_type multi-scan
_exptl_absorpt_process_details
;
CrysAlisPro, Oxford Diffraction Ltd.,
Version 1.171.33.64 (release 22-03-2010 CrysAlis171 .NET)
(compiled Mar 22 2010,13:57:49)
Empirical absorption correction using spherical harmonics,
implemented in SCALE3 ABSPACK scaling algorithm.
;
_exptl_crystal_colour yellow
_exptl_crystal_density_diffrn 1.733
_exptl_crystal_density_method 'not measured'
_exptl_crystal_description block
_exptl_crystal_F_000 1137
_exptl_crystal_size_max 0.38
_exptl_crystal_size_mid 0.15
_exptl_crystal_size_min 0.08
_refine_diff_density_max 0.844
_refine_diff_density_min -0.621
_refine_diff_density_rms 0.106
_refine_ls_extinction_method none
_refine_ls_goodness_of_fit_ref 0.918
_refine_ls_hydrogen_treatment constr
_refine_ls_matrix_type full
_refine_ls_number_parameters 510
_refine_ls_number_reflns 8584
_refine_ls_number_restraints 26
_refine_ls_restrained_S_all 0.916
_refine_ls_R_factor_all 0.0353
_refine_ls_R_factor_gt 0.0233
_refine_ls_shift/su_max 0.002
_refine_ls_shift/su_mean 0.000
_refine_ls_structure_factor_coef Fsqd
_refine_ls_weighting_details 'calc w=1/[\s^2^(Fo^2^)+(0.0200P)^2^+0.0000P] where P=(Fo^2^+2Fc^2^)/3'
_refine_ls_weighting_scheme calc
_refine_ls_wR_factor_gt 0.0437
_refine_ls_wR_factor_ref 0.0447
_reflns_number_gt 6769
_reflns_number_total 8584
_reflns_threshold_expression >2sigma(I)
_cod_data_source_file c2dt32494f.txt
_cod_data_source_block ap105
_cod_original_cell_volume 2239.14(14)
_cod_original_sg_symbol_H-M P-1
_cod_database_code 7022384

loop_
_symmetry_equiv_pos_as_xyz
'x, y, z'
'-x, -y, -z'

loop_
_atom_site_label
_atom_site_type_symbol
_atom_site_fract_x
_atom_site_fract_y
_atom_site_fract_z
_atom_site_U_iso_or_equiv
_atom_site_adp_type
_atom_site_occupancy
_atom_site_symmetry_multiplicity
_atom_site_calc_flag
_atom_site_refinement_flags
C1 C 0.7589(3) 0.0369(2) 1.0626(3) 0.0206(8) Uani 1 1 d .
C2 C 0.8103(3) 0.0533(3) 0.9644(2) 0.0197(8) Uani 1 1 d .
C3 C 0.9114(3) -0.0214(3) 0.9161(3) 0.0269(9) Uani 1 1 d .
H3 H 0.9443 -0.0110 0.8512 0.032 Uiso 1 1 calc R
C4 C 0.9631(3) -0.1108(3) 0.9641(3) 0.0275(9) Uani 1 1 d .
H4 H 1.0316 -0.1595 0.9320 0.033 Uiso 1 1 calc R
C5 C 0.9123(3) -0.1275(3) 1.0598(3) 0.0275(9) Uani 1 1 d .
H5 H 0.9456 -0.1881 1.0920 0.033 Uiso 1 1 calc R
C6 C 0.8107(3) -0.0533(3) 1.1085(3) 0.0236(8) Uani 1 1 d .
H6 H 0.7775 -0.0650 1.1731 0.028 Uiso 1 1 calc R
C7 C 0.7530(3) 0.1450(3) 0.9143(3) 0.0244(8) Uani 1 1 d .
H7 H 0.7766 0.1499 0.8474 0.029 Uiso 1 1 calc R
C8 C 0.5982(3) 0.2997(2) 0.9055(2) 0.0204(8) Uani 1 1 d .
C9 C 0.5074(3) 0.2816(3) 0.8754(2) 0.0222(8) Uani 1 1 d .
C10 C 0.4366(3) 0.3601(3) 0.8256(2) 0.0276(9) Uani 1 1 d .
H10 H 0.3775 0.3492 0.8029 0.033 Uiso 1 1 calc R
C11 C 0.4514(3) 0.4531(3) 0.8092(3) 0.0289(9) Uani 1 1 d .
H11 H 0.4024 0.5044 0.7762 0.035 Uiso 1 1 calc R
C12 C 0.5395(3) 0.4699(3) 0.8421(2) 0.0277(9) Uani 1 1 d .
H12 H 0.5480 0.5336 0.8318 0.033 Uiso 1 1 calc R
C13 C 0.6159(3) 0.3947(3) 0.8901(2) 0.0205(8) Uani 1 1 d .
C14 C 0.4812(3) 0.1825(3) 0.8957(3) 0.0288(9) Uani 1 1 d .
H14 H 0.5361 0.1382 0.9345 0.035 Uiso 1 1 calc R
C15 C 0.3532(3) 0.1993(3) 0.9552(3) 0.0433(11) Uani 1 1 d .
H15A H 0.3411 0.2331 1.0128 0.065 Uiso 1 1 calc R
H15B H 0.3407 0.1353 0.9723 0.065 Uiso 1 1 calc R
H15C H 0.2973 0.2401 0.9179 0.065 Uiso 1 1 calc R
C16 C 0.5039(4) 0.1292(3) 0.8039(3) 0.0496(12) Uani 1 1 d .
H16A H 0.4881 0.0664 0.8200 0.074 Uiso 1 1 calc R
H16B H 0.5861 0.1162 0.7696 0.074 Uiso 1 1 calc R
H16C H 0.4519 0.1713 0.7641 0.074 Uiso 1 1 calc R
C17 C 0.7163(3) 0.4113(3) 0.9222(3) 0.0247(8) Uani 1 1 d .
H17 H 0.7226 0.3751 0.9845 0.030 Uiso 1 1 calc R
C18 C 0.6937(3) 0.5230(3) 0.9349(3) 0.0313(9) Uani 1 1 d .
H18A H 0.7590 0.5296 0.9561 0.047 Uiso 1 1 calc R
H18B H 0.6201 0.5497 0.9821 0.047 Uiso 1 1 calc R
H18C H 0.6877 0.5599 0.8744 0.047 Uiso 1 1 calc R
C19 C 0.8370(3) 0.3683(3) 0.8494(3) 0.0319(9) Uani 1 1 d .
H19A H 0.8999 0.3782 0.8716 0.048 Uiso 1 1 calc R
H19B H 0.8325 0.4026 0.7876 0.048 Uiso 1 1 calc R
H19C H 0.8538 0.2974 0.8437 0.048 Uiso 1 1 calc R
C20 C 0.8533(3) 0.0594(2) 1.3400(2) 0.0187(8) Uani 1 1 d .
C21 C 0.9495(3) 0.0871(3) 1.3504(2) 0.0208(8) Uani 1 1 d .
C22 C 1.0572(3) 0.0139(3) 1.3600(3) 0.0287(9) Uani 1 1 d .
H22 H 1.1193 0.0334 1.3684 0.034 Uiso 1 1 calc R
C23 C 1.0733(3) -0.0865(3) 1.3572(3) 0.0287(9) Uani 1 1 d .
H23 H 1.1462 -0.1350 1.3625 0.034 Uiso 1 1 calc R
C24 C 0.9795(3) -0.1155(3) 1.3465(2) 0.0271(9) Uani 1 1 d .
H24 H 0.9896 -0.1836 1.3445 0.032 Uiso 1 1 calc R
C25 C 0.8695(3) -0.0418(3) 1.3388(2) 0.0231(8) Uani 1 1 d .
H25 H 0.8067 -0.0617 1.3327 0.028 Uiso 1 1 calc R
C26 C 0.9325(3) 0.1936(3) 1.3557(2) 0.0238(8) Uani 1 1 d .
H26 H 0.9940 0.2126 1.3660 0.029 Uiso 1 1 calc R
C27 C 0.8146(3) 0.3659(3) 1.3562(3) 0.0239(8) Uani 1 1 d .
C28 C 0.7508(4) 0.4080(3) 1.4448(3) 0.0365(10) Uani 1 1 d .
C29 C 0.7293(4) 0.5104(3) 1.4521(3) 0.0506(12) Uani 1 1 d .
H29 H 0.6865 0.5411 1.5102 0.061 Uiso 1 1 calc R
C30 C 0.7708(4) 0.5674(3) 1.3739(3) 0.0493(12) Uani 1 1 d .
H30 H 0.7544 0.6361 1.3795 0.059 Uiso 1 1 calc R
C31 C 0.8360(3) 0.5229(3) 1.2885(3) 0.0359(10) Uani 1 1 d .
H31 H 0.8646 0.5618 1.2371 0.043 Uiso 1 1 calc R
C32 C 0.8600(3) 0.4215(3) 1.2770(3) 0.0263(9) Uani 1 1 d .
C33 C 0.7063(4) 0.3456(3) 1.5320(3) 0.0449(11) Uani 1 1 d .
H33 H 0.7406 0.2744 1.5153 0.054 Uiso 1 1 calc R
C34 C 0.5703(4) 0.3735(3) 1.5566(3) 0.0543(13) Uani 1 1 d .
H34A H 0.5446 0.3654 1.5012 0.081 Uiso 1 1 calc R
H34B H 0.5343 0.4426 1.5750 0.081 Uiso 1 1 calc R
H34C H 0.5461 0.3303 1.6090 0.081 Uiso 1 1 calc R
C35 C 0.7508(4) 0.3563(3) 1.6196(3) 0.0546(13) Uani 1 1 d .
H35A H 0.7226 0.3161 1.6733 0.082 Uiso 1 1 calc R
H35B H 0.7205 0.4259 1.6363 0.082 Uiso 1 1 calc R
H35C H 0.8370 0.3335 1.6040 0.082 Uiso 1 1 calc R
C36 C 0.9386(3) 0.3720(3) 1.1847(3) 0.0312(9) Uani 1 1 d .
H36 H 0.9321 0.3045 1.1868 0.037 Uiso 1 1 calc R
C37 C 1.0703(3) 0.3585(3) 1.1787(3) 0.0530(13) Uani 1 1 d .
H37A H 1.1195 0.3260 1.1201 0.080 Uiso 1 1 calc R
H37B H 1.0951 0.3175 1.2331 0.080 Uiso 1 1 calc R
H37C H 1.0790 0.4234 1.1790 0.080 Uiso 1 1 calc R
C38 C 0.8993(4) 0.4288(3) 1.0954(3) 0.0444(11) Uani 1 1 d .
H38A H 0.9521 0.3944 1.0389 0.067 Uiso 1 1 calc R
H38B H 0.9025 0.4961 1.0923 0.067 Uiso 1 1 calc R
H38C H 0.8186 0.4319 1.0985 0.067 Uiso 1 1 calc R
C39 C 0.3633(3) 0.2917(3) 1.3343(3) 0.0282(9) Uani 1 1 d .
C40 C 0.3964(3) 0.1620(2) 1.5064(3) 0.0208(8) Uani 1 1 d .
C41 C 0.3435(3) 0.0110(3) 1.4209(2) 0.0232(8) Uani 1 1 d .
C42 C 0.3115(3) 0.1337(3) 1.2552(3) 0.0247(9) Uani 1 1 d .
C43 C 0.1919(3) 0.2160(3) 1.4396(2) 0.0230(8) Uani 1 1 d .
C44 C 0.950(2) 0.481(2) 1.4960(11) 0.097(5) Uani 0.25 1 d PDU
H44A H 1.0332 0.4502 1.4653 0.145 Uiso 0.25 1 calc PR
H44B H 0.9188 0.5456 1.4651 0.145 Uiso 0.25 1 calc PR
H44C H 0.9057 0.4383 1.4908 0.145 Uiso 0.25 1 calc PR
N1 N 0.6706(2) 0.2198(2) 0.95907(19) 0.0188(6) Uani 1 1 d .
N2 N 0.8342(2) 0.2610(2) 1.34626(19) 0.0200(6) Uani 1 1 d .
O1 O 0.3562(3) 0.37459(19) 1.31434(19) 0.0448(8) Uani 1 1 d .
O2 O 0.4058(2) 0.17221(19) 1.58086(19) 0.0326(6) Uani 1 1 d .
O3 O 0.3272(2) -0.06472(18) 1.44430(18) 0.0285(6) Uani 1 1 d .
O4 O 0.2768(2) 0.1227(2) 1.19218(19) 0.0353(7) Uani 1 1 d .
O5 O 0.0930(2) 0.25866(19) 1.47655(18) 0.0319(6) Uani 1 1 d .
O6 O 0.9387(14) 0.4940(13) 1.6007(9) 0.097(5) Uani 0.25 1 d PDU
H45 H 0.8792 0.4812 1.6334 0.145 Uiso 0.25 1 calc PR
S1 S 0.58626(7) 0.06708(6) 1.29619(6) 0.01905(19) Uani 1 1 d .
S2 S 0.71092(7) 0.25061(6) 1.17740(6) 0.01924(19) Uani 1 1 d .
Sb1 Sb 0.601868(18) 0.156170(17) 1.129445(16) 0.01709(6) Uani 1 1 d .
Sb2 Sb 0.684055(19) 0.181320(17) 1.344031(16) 0.01770(6) Uani 1 1 d .
W1 W 0.360208(12) 0.149448(11) 1.377249(10) 0.01784(4) Uani 1 1 d .

loop_
_atom_site_aniso_label
_atom_site_aniso_U_11
_atom_site_aniso_U_22
_atom_site_aniso_U_33
_atom_site_aniso_U_23
_atom_site_aniso_U_13
_atom_site_aniso_U_12
C1 0.0160(17) 0.0192(19) 0.029(2) -0.0082(17) -0.0053(16) -0.0061(15)
C2 0.0184(18) 0.024(2) 0.019(2) -0.0059(16) -0.0018(16) -0.0105(15)
C3 0.0233(19) 0.032(2) 0.025(2) -0.0104(18) 0.0012(17) -0.0106(17)
C4 0.0176(18) 0.030(2) 0.034(2) -0.0165(19) -0.0008(17) -0.0061(16)
C5 0.0226(19) 0.022(2) 0.038(3) -0.0082(18) -0.0091(18) -0.0034(16)
C6 0.0196(18) 0.028(2) 0.023(2) -0.0041(17) -0.0041(16) -0.0074(16)
C7 0.0230(19) 0.031(2) 0.019(2) -0.0040(18) 0.0011(16) -0.0125(17)
C8 0.0210(18) 0.023(2) 0.0137(19) -0.0033(16) -0.0006(15) -0.0038(15)
C9 0.0214(19) 0.026(2) 0.016(2) -0.0059(16) -0.0001(16) -0.0053(16)
C10 0.025(2) 0.038(2) 0.019(2) -0.0054(18) -0.0050(17) -0.0091(18)
C11 0.025(2) 0.033(2) 0.022(2) 0.0054(18) -0.0038(17) -0.0046(17)
C12 0.033(2) 0.024(2) 0.020(2) 0.0044(17) 0.0005(17) -0.0080(17)
C13 0.0248(19) 0.026(2) 0.0109(19) -0.0033(16) -0.0011(15) -0.0094(16)
C14 0.033(2) 0.032(2) 0.027(2) -0.0058(18) -0.0101(18) -0.0145(18)
C15 0.043(3) 0.044(3) 0.049(3) 0.000(2) -0.010(2) -0.023(2)
C16 0.067(3) 0.042(3) 0.044(3) -0.016(2) -0.012(2) -0.019(2)
C17 0.026(2) 0.030(2) 0.018(2) 0.0023(17) -0.0023(16) -0.0128(17)
C18 0.037(2) 0.032(2) 0.026(2) -0.0014(18) -0.0016(18) -0.0177(19)
C19 0.027(2) 0.037(2) 0.034(2) -0.0011(19) -0.0062(18) -0.0143(18)
C20 0.0189(18) 0.0196(19) 0.0109(19) -0.0005(15) 0.0005(15) -0.0011(15)
C21 0.0199(18) 0.027(2) 0.0145(19) -0.0019(16) -0.0041(15) -0.0060(16)
C22 0.023(2) 0.036(2) 0.030(2) 0.0010(19) -0.0115(17) -0.0102(17)
C23 0.022(2) 0.034(2) 0.024(2) 0.0016(18) -0.0050(17) -0.0035(17)
C24 0.034(2) 0.025(2) 0.020(2) 0.0027(17) -0.0056(17) -0.0097(17)
C25 0.0197(18) 0.028(2) 0.019(2) 0.0026(17) -0.0022(16) -0.0081(16)
C26 0.0177(18) 0.036(2) 0.020(2) -0.0009(17) -0.0053(16) -0.0106(17)
C27 0.0186(18) 0.023(2) 0.029(2) -0.0035(18) -0.0110(17) -0.0004(15)
C28 0.049(3) 0.024(2) 0.028(2) -0.0034(19) -0.007(2) -0.0024(19)
C29 0.070(3) 0.031(3) 0.035(3) -0.014(2) 0.001(2) -0.002(2)
C30 0.073(3) 0.025(2) 0.046(3) -0.010(2) -0.007(3) -0.013(2)
C31 0.040(2) 0.029(2) 0.037(3) 0.002(2) -0.008(2) -0.0104(19)
C32 0.025(2) 0.029(2) 0.027(2) -0.0007(18) -0.0090(17) -0.0088(17)
C33 0.070(3) 0.027(2) 0.026(2) -0.0055(19) -0.005(2) -0.003(2)
C34 0.077(3) 0.047(3) 0.027(3) 0.003(2) -0.001(2) -0.014(3)
C35 0.072(3) 0.039(3) 0.032(3) -0.005(2) -0.011(2) 0.008(2)
C36 0.035(2) 0.027(2) 0.035(2) -0.0038(19) -0.0023(19) -0.0178(18)
C37 0.032(2) 0.057(3) 0.062(3) -0.004(3) -0.002(2) -0.009(2)
C38 0.049(3) 0.059(3) 0.028(3) -0.004(2) -0.002(2) -0.025(2)
C39 0.028(2) 0.032(2) 0.016(2) -0.0054(18) 0.0039(17) -0.0048(18)
C40 0.0166(18) 0.0197(19) 0.023(2) 0.0032(17) -0.0046(16) -0.0039(15)
C41 0.0170(18) 0.034(2) 0.015(2) -0.0039(17) -0.0043(15) -0.0033(16)
C42 0.0208(19) 0.027(2) 0.024(2) 0.0046(18) -0.0037(17) -0.0087(16)
C43 0.028(2) 0.029(2) 0.015(2) 0.0015(17) -0.0093(17) -0.0104(17)
C44 0.131(11) 0.161(13) 0.035(7) -0.021(8) 0.026(8) -0.120(10)
N1 0.0163(15) 0.0223(16) 0.0181(17) -0.0037(13) -0.0020(13) -0.0071(13)
N2 0.0203(15) 0.0237(16) 0.0164(16) -0.0052(13) -0.0027(13) -0.0074(13)
O1 0.066(2) 0.0199(16) 0.0379(18) 0.0035(13) 0.0066(15) -0.0154(14)
O2 0.0386(16) 0.0305(16) 0.0251(16) -0.0033(13) -0.0112(13) -0.0035(12)
O3 0.0319(14) 0.0257(15) 0.0284(16) 0.0076(12) -0.0067(12) -0.0136(12)
O4 0.0359(16) 0.0471(18) 0.0293(17) -0.0015(14) -0.0146(14) -0.0163(14)
O5 0.0216(14) 0.0382(16) 0.0303(16) 0.0000(13) -0.0030(12) -0.0058(12)
O6 0.131(11) 0.161(13) 0.035(7) -0.021(8) 0.026(8) -0.120(10)
S1 0.0162(4) 0.0208(5) 0.0196(5) 0.0008(4) -0.0018(4) -0.0075(4)
S2 0.0216(4) 0.0202(5) 0.0169(5) -0.0001(4) -0.0030(4) -0.0094(4)
Sb1 0.01449(12) 0.01964(13) 0.01631(13) -0.00232(10) -0.00198(10) -0.00522(10)
Sb2 0.01548(12) 0.02074(13) 0.01539(13) -0.00135(10) -0.00194(10) -0.00511(10)
W1 0.01553(7) 0.01988(8) 0.01663(8) 0.00138(6) -0.00281(6) -0.00540(6)

loop_
_atom_type_symbol
_atom_type_description
_atom_type_scat_dispersion_real
_atom_type_scat_dispersion_imag
_atom_type_scat_source
C C 0.0033 0.0016 'International Tables Vol C Tables 4.2.6.8 and 6.1.1.4'
N N 0.0061 0.0033 'International Tables Vol C Tables 4.2.6.8 and 6.1.1.4'
O O 0.0106 0.0060 'International Tables Vol C Tables 4.2.6.8 and 6.1.1.4'
S S 0.1246 0.1234 'International Tables Vol C Tables 4.2.6.8 and 6.1.1.4'
Sb Sb -0.5866 1.5461 'International Tables Vol C Tables 4.2.6.8 and 6.1.1.4'
W W -0.8490 6.8722 'International Tables Vol C Tables 4.2.6.8 and 6.1.1.4'
H H 0.0000 0.0000 'International Tables Vol C Tables 4.2.6.8 and 6.1.1.4'

loop_
_geom_angle_atom_site_label_1
_geom_angle_atom_site_label_2
_geom_angle_atom_site_label_3
_geom_angle
C6 C1 C2 118.5(3)
C6 C1 Sb1 124.7(3)
C2 C1 Sb1 116.8(2)
C3 C2 C1 119.9(3)
C3 C2 C7 121.0(3)
C1 C2 C7 119.0(3)
C4 C3 C2 120.6(3)
C4 C3 H3 119.7
C2 C3 H3 119.7
C5 C4 C3 119.7(3)
C5 C4 H4 120.2
C3 C4 H4 120.2
C4 C5 C6 120.0(3)
C4 C5 H5 120.0
C6 C5 H5 120.0
C1 C6 C5 121.3(3)
C1 C6 H6 119.4
C5 C6 H6 119.4
N1 C7 C2 122.1(3)
N1 C7 H7 119.0
C2 C7 H7 119.0
C9 C8 C13 122.2(3)
C9 C8 N1 118.0(3)
C13 C8 N1 119.7(3)
C10 C9 C8 117.4(3)
C10 C9 C14 119.0(3)
C8 C9 C14 123.6(3)
C11 C10 C9 122.0(3)
C11 C10 H10 119.0
C9 C10 H10 119.0
C10 C11 C12 119.4(3)
C10 C11 H11 120.3
C12 C11 H11 120.3
C11 C12 C13 122.0(3)
C11 C12 H12 119.0
C13 C12 H12 119.0
C12 C13 C8 116.9(3)
C12 C13 C17 122.2(3)
C8 C13 C17 120.8(3)
C16 C14 C9 112.1(3)
C16 C14 C15 111.1(3)
C9 C14 C15 110.7(3)
C16 C14 H14 107.6
C9 C14 H14 107.6
C15 C14 H14 107.6
C14 C15 H15A 109.5
C14 C15 H15B 109.5
H15A C15 H15B 109.5
C14 C15 H15C 109.5
H15A C15 H15C 109.5
H15B C15 H15C 109.5
C14 C16 H16A 109.5
C14 C16 H16B 109.5
H16A C16 H16B 109.5
C14 C16 H16C 109.5
H16A C16 H16C 109.5
H16B C16 H16C 109.5
C13 C17 C18 112.6(3)
C13 C17 C19 110.6(3)
C18 C17 C19 109.0(3)
C13 C17 H17 108.2
C18 C17 H17 108.2
C19 C17 H17 108.2
C17 C18 H18A 109.5
C17 C18 H18B 109.5
H18A C18 H18B 109.5
C17 C18 H18C 109.5
H18A C18 H18C 109.5
H18B C18 H18C 109.5
C17 C19 H19A 109.5
C17 C19 H19B 109.5
H19A C19 H19B 109.5
C17 C19 H19C 109.5
H19A C19 H19C 109.5
H19B C19 H19C 109.5
C25 C20 C21 118.1(3)
C25 C20 Sb2 125.4(2)
C21 C20 Sb2 116.1(2)
C22 C21 C20 120.6(3)
C22 C21 C26 120.4(3)
C20 C21 C26 118.9(3)
C23 C22 C21 120.8(3)
C23 C22 H22 119.6
C21 C22 H22 119.6
C22 C23 C24 119.4(3)
C22 C23 H23 120.3
C24 C23 H23 120.3
C23 C24 C25 119.9(3)
C23 C24 H24 120.0
C25 C24 H24 120.0
C20 C25 C24 121.0(3)
C20 C25 H25 119.5
C24 C25 H25 119.5
N2 C26 C21 120.6(3)
N2 C26 H26 119.7
C21 C26 H26 119.7
C28 C27 C32 122.8(3)
C28 C27 N2 118.1(3)
C32 C27 N2 119.1(3)
C29 C28 C27 117.3(4)
C29 C28 C33 120.4(4)
C27 C28 C33 122.3(3)
C30 C29 C28 120.9(4)
C30 C29 H29 119.6
C28 C29 H29 119.6
C31 C30 C29 120.3(4)
C31 C30 H30 119.9
C29 C30 H30 119.9
C30 C31 C32 121.4(4)
C30 C31 H31 119.3
C32 C31 H31 119.3
C31 C32 C27 117.4(4)
C31 C32 C36 120.8(3)
C27 C32 C36 121.7(3)
C34 C33 C28 111.8(3)
C34 C33 C35 110.9(4)
C28 C33 C35 110.8(4)
C34 C33 H33 107.7
C28 C33 H33 107.7
C35 C33 H33 107.7
C33 C34 H34A 109.5
C33 C34 H34B 109.5
H34A C34 H34B 109.5
C33 C34 H34C 109.5
H34A C34 H34C 109.5
H34B C34 H34C 109.5
C33 C35 H35A 109.5
C33 C35 H35B 109.5
H35A C35 H35B 109.5
C33 C35 H35C 109.5
H35A C35 H35C 109.5
H35B C35 H35C 109.5
C32 C36 C38 112.8(3)
C32 C36 C37 110.3(3)
C38 C36 C37 111.0(3)
C32 C36 H36 107.5
C38 C36 H36 107.5
C37 C36 H36 107.5
C36 C37 H37A 109.5
C36 C37 H37B 109.5
H37A C37 H37B 109.5
C36 C37 H37C 109.5
H37A C37 H37C 109.5
H37B C37 H37C 109.5
C36 C38 H38A 109.5
C36 C38 H38B 109.5
H38A C38 H38B 109.5
C36 C38 H38C 109.5
H38A C38 H38C 109.5
H38B C38 H38C 109.5
O1 C39 W1 174.7(3)
O2 C40 W1 174.0(3)
O3 C41 W1 175.8(3)
O4 C42 W1 174.3(3)
O5 C43 W1 177.5(3)
O6 C44 H44A 109.5
O6 C44 H44B 109.5
H44A C44 H44B 109.5
O6 C44 H44C 109.5
H44A C44 H44C 109.5
H44B C44 H44C 109.5
C7 N1 C8 119.5(3)
C7 N1 Sb1 107.1(2)
C8 N1 Sb1 126.3(2)
C26 N2 C27 120.8(3)
C26 N2 Sb2 110.1(2)
C27 N2 Sb2 127.9(2)
C44 O6 H45 109.5
Sb1 S1 Sb2 88.64(3)
Sb1 S1 W1 101.99(3)
Sb2 S1 W1 102.76(3)
Sb1 S2 Sb2 93.70(3)
C1 Sb1 S2 95.98(8)
C1 Sb1 N1 73.59(11)
S2 Sb1 N1 86.24(6)
C1 Sb1 S1 94.11(9)
S2 Sb1 S1 88.79(3)
N1 Sb1 S1 166.14(6)
C20 Sb2 S2 102.26(9)
C20 Sb2 N2 73.49(11)
S2 Sb2 N2 81.39(6)
C20 Sb2 S1 92.83(9)
S2 Sb2 S1 88.45(3)
N2 Sb2 S1 160.65(7)
C43 W1 C39 85.27(14)
C43 W1 C41 90.82(14)
C39 W1 C41 175.69(13)
C43 W1 C42 90.47(14)
C39 W1 C42 92.22(14)
C41 W1 C42 85.98(13)
C43 W1 C40 85.78(13)
C39 W1 C40 90.66(14)
C41 W1 C40 90.87(13)
C42 W1 C40 175.07(13)
C43 W1 S1 177.63(10)
C39 W1 S1 92.83(10)
C41 W1 S1 91.13(9)
C42 W1 S1 91.01(10)
C40 W1 S1 92.84(9)

loop_
_geom_bond_atom_site_label_1
_geom_bond_atom_site_label_2
_geom_bond_distance
C1 C6 1.378(4)
C1 C2 1.412(5)
C1 Sb1 2.154(3)
C2 C3 1.398(5)
C2 C7 1.441(5)
C3 C4 1.384(5)
C3 H3 0.9300
C4 C5 1.380(5)
C4 H4 0.9300
C5 C6 1.398(5)
C5 H5 0.9300
C6 H6 0.9300
C7 N1 1.281(4)
C7 H7 0.9300
C8 C9 1.398(4)
C8 C13 1.414(4)
C8 N1 1.443(4)
C9 C10 1.392(5)
C9 C14 1.519(5)
C10 C11 1.370(5)
C10 H10 0.9300
C11 C12 1.381(5)
C11 H11 0.9300
C12 C13 1.389(4)
C12 H12 0.9300
C13 C17 1.513(4)
C14 C16 1.516(5)
C14 C15 1.525(5)
C14 H14 0.9800
C15 H15A 0.9600
C15 H15B 0.9600
C15 H15C 0.9600
C16 H16A 0.9600
C16 H16B 0.9600
C16 H16C 0.9600
C17 C18 1.531(5)
C17 C19 1.539(5)
C17 H17 0.9800
C18 H18A 0.9600
C18 H18B 0.9600
C18 H18C 0.9600
C19 H19A 0.9600
C19 H19B 0.9600
C19 H19C 0.9600
C20 C25 1.375(5)
C20 C21 1.408(4)
C20 Sb2 2.172(3)
C21 C22 1.388(5)
C21 C26 1.454(5)
C22 C23 1.367(5)
C22 H22 0.9300
C23 C24 1.391(5)
C23 H23 0.9300
C24 C25 1.404(4)
C24 H24 0.9300
C25 H25 0.9300
C26 N2 1.273(4)
C26 H26 0.9300
C27 C28 1.392(5)
C27 C32 1.402(5)
C27 N2 1.436(4)
C28 C29 1.390(5)
C28 C33 1.530(5)
C29 C30 1.387(6)
C29 H29 0.9300
C30 C31 1.369(5)
C30 H30 0.9300
C31 C32 1.381(5)
C31 H31 0.9300
C32 C36 1.508(5)
C33 C34 1.520(6)
C33 C35 1.536(6)
C33 H33 0.9800
C34 H34A 0.9600
C34 H34B 0.9600
C34 H34C 0.9600
C35 H35A 0.9600
C35 H35B 0.9600
C35 H35C 0.9600
C36 C38 1.518(5)
C36 C37 1.532(5)
C36 H36 0.9800
C37 H37A 0.9600
C37 H37B 0.9600
C37 H37C 0.9600
C38 H38A 0.9600
C38 H38B 0.9600
C38 H38C 0.9600
C39 O1 1.148(4)
C39 W1 2.036(4)
C40 O2 1.137(4)
C40 W1 2.056(4)
C41 O3 1.149(4)
C41 W1 2.039(4)
C42 O4 1.142(4)
C42 W1 2.051(4)
C43 O5 1.160(4)
C43 W1 1.954(4)
C44 O6 1.503(15)
C44 H44A 0.9600
C44 H44B 0.9600
C44 H44C 0.9600
N1 Sb1 2.529(3)
N2 Sb2 2.470(3)
O6 H45 0.8200
S1 Sb1 2.5523(8)
S1 Sb2 2.5594(8)
S1 W1 2.6005(8)
S2 Sb1 2.4436(8)
S2 Sb2 2.4515(8)

loop_
_geom_torsion_atom_site_label_1
_geom_torsion_atom_site_label_2
_geom_torsion_atom_site_label_3
_geom_torsion_atom_site_label_4
_geom_torsion
C6 C1 C2 C3 0.1(5)
Sb1 C1 C2 C3 -179.2(2)
C6 C1 C2 C7 176.6(3)
Sb1 C1 C2 C7 -2.6(4)
C1 C2 C3 C4 -1.1(5)
C7 C2 C3 C4 -177.6(3)
C2 C3 C4 C5 1.8(5)
C3 C4 C5 C6 -1.5(5)
C2 C1 C6 C5 0.3(5)
Sb1 C1 C6 C5 179.4(2)
C4 C5 C6 C1 0.4(5)
C3 C2 C7 N1 -170.6(3)
C1 C2 C7 N1 12.8(5)
C13 C8 C9 C10 2.4(5)
N1 C8 C9 C10 178.6(3)
C13 C8 C9 C14 -176.3(3)
N1 C8 C9 C14 -0.2(5)
C8 C9 C10 C11 -2.2(5)
C14 C9 C10 C11 176.6(3)
C9 C10 C11 C12 0.5(6)
C10 C11 C12 C13 1.2(5)
C11 C12 C13 C8 -1.0(5)
C11 C12 C13 C17 177.1(3)
C9 C8 C13 C12 -0.9(5)
N1 C8 C13 C12 -177.0(3)
C9 C8 C13 C17 -179.0(3)
N1 C8 C13 C17 4.9(5)
C10 C9 C14 C16 65.4(4)
C8 C9 C14 C16 -115.8(4)
C10 C9 C14 C15 -59.2(4)
C8 C9 C14 C15 119.6(4)
C12 C13 C17 C18 23.7(5)
C8 C13 C17 C18 -158.3(3)
C12 C13 C17 C19 -98.6(4)
C8 C13 C17 C19 79.4(4)
C25 C20 C21 C22 -0.6(5)
Sb2 C20 C21 C22 172.5(3)
C25 C20 C21 C26 -177.6(3)
Sb2 C20 C21 C26 -4.5(4)
C20 C21 C22 C23 1.6(5)
C26 C21 C22 C23 178.6(3)
C21 C22 C23 C24 -1.3(5)
C22 C23 C24 C25 -0.1(5)
C21 C20 C25 C24 -0.7(5)
Sb2 C20 C25 C24 -173.2(2)
C23 C24 C25 C20 1.1(5)
C22 C21 C26 N2 179.5(3)
C20 C21 C26 N2 -3.4(5)
C32 C27 C28 C29 2.0(6)
N2 C27 C28 C29 -177.9(3)
C32 C27 C28 C33 -177.3(3)
N2 C27 C28 C33 2.7(5)
C27 C28 C29 C30 -0.4(6)
C33 C28 C29 C30 179.0(4)
C28 C29 C30 C31 -1.3(7)
C29 C30 C31 C32 1.3(7)
C30 C31 C32 C27 0.3(6)
C30 C31 C32 C36 -176.0(4)
C28 C27 C32 C31 -2.1(5)
N2 C27 C32 C31 177.9(3)
C28 C27 C32 C36 174.3(3)
N2 C27 C32 C36 -5.7(5)
C29 C28 C33 C34 70.3(5)
C27 C28 C33 C34 -110.4(4)
C29 C28 C33 C35 -53.9(5)
C27 C28 C33 C35 125.4(4)
C31 C32 C36 C38 -51.5(5)
C27 C32 C36 C38 132.3(3)
C31 C32 C36 C37 73.3(4)
C27 C32 C36 C37 -102.9(4)
C2 C7 N1 C8 -166.3(3)
C2 C7 N1 Sb1 -14.0(4)
C9 C8 N1 C7 76.7(4)
C13 C8 N1 C7 -107.1(4)
C9 C8 N1 Sb1 -69.8(4)
C13 C8 N1 Sb1 106.4(3)
C21 C26 N2 C27 176.9(3)
C21 C26 N2 Sb2 8.2(4)
C28 C27 N2 C26 -97.3(4)
C32 C27 N2 C26 82.7(4)
C28 C27 N2 Sb2 69.1(4)
C32 C27 N2 Sb2 -110.9(3)
C6 C1 Sb1 S2 93.4(3)
C2 C1 Sb1 S2 -87.4(2)
C6 C1 Sb1 N1 177.7(3)
C2 C1 Sb1 N1 -3.1(2)
C6 C1 Sb1 S1 4.2(3)
C2 C1 Sb1 S1 -176.6(2)
Sb2 S2 Sb1 C1 -99.05(9)
Sb2 S2 Sb1 N1 -172.10(6)
Sb2 S2 Sb1 S1 -5.05(3)
C7 N1 Sb1 C1 9.0(2)
C8 N1 Sb1 C1 158.8(3)
C7 N1 Sb1 S2 106.4(2)
C8 N1 Sb1 S2 -103.8(2)
C7 N1 Sb1 S1 37.1(4)
C8 N1 Sb1 S1 -173.0(2)
Sb2 S1 Sb1 C1 100.73(8)
W1 S1 Sb1 C1 -156.51(8)
Sb2 S1 Sb1 S2 4.83(3)
W1 S1 Sb1 S2 107.58(3)
Sb2 S1 Sb1 N1 73.8(3)
W1 S1 Sb1 N1 176.5(3)
C25 C20 Sb2 S2 -104.3(3)
C21 C20 Sb2 S2 83.1(2)
C25 C20 Sb2 N2 178.6(3)
C21 C20 Sb2 N2 6.1(2)
C25 C20 Sb2 S1 -15.3(3)
C21 C20 Sb2 S1 172.2(2)
Sb1 S2 Sb2 C20 97.60(9)
Sb1 S2 Sb2 N2 168.51(7)
Sb1 S2 Sb2 S1 5.03(3)
C26 N2 Sb2 C20 -7.7(2)
C27 N2 Sb2 C20 -175.3(3)
C26 N2 Sb2 S2 -113.3(2)
C27 N2 Sb2 S2 79.1(3)
C26 N2 Sb2 S1 -54.2(3)
C27 N2 Sb2 S1 138.2(2)
Sb1 S1 Sb2 C20 -107.01(9)
W1 S1 Sb2 C20 151.01(9)
Sb1 S1 Sb2 S2 -4.81(3)
W1 S1 Sb2 S2 -106.80(3)
Sb1 S1 Sb2 N2 -62.9(2)
W1 S1 Sb2 N2 -164.86(19)
O5 C43 W1 C39 -22(7)
O5 C43 W1 C41 160(7)
O5 C43 W1 C42 -114(7)
O5 C43 W1 C40 69(7)
O5 C43 W1 S1 15(9)
O1 C39 W1 C43 5(4)
O1 C39 W1 C41 30(5)
O1 C39 W1 C42 95(4)
O1 C39 W1 C40 -81(4)
O1 C39 W1 S1 -174(4)
O3 C41 W1 C43 39(4)
O3 C41 W1 C39 14(6)
O3 C41 W1 C42 -51(4)
O3 C41 W1 C40 125(4)
O3 C41 W1 S1 -142(4)
O4 C42 W1 C43 -43(3)
O4 C42 W1 C39 -128(3)
O4 C42 W1 C41 48(3)
O4 C42 W1 C40 -3(4)
O4 C42 W1 S1 139(3)
O2 C40 W1 C43 5(3)
O2 C40 W1 C39 91(3)
O2 C40 W1 C41 -85(3)
O2 C40 W1 C42 -35(4)
O2 C40 W1 S1 -177(3)
Sb1 S1 W1 C43 -84(2)
Sb2 S1 W1 C43 8(2)
Sb1 S1 W1 C39 -47.21(11)
Sb2 S1 W1 C39 44.12(11)
Sb1 S1 W1 C41 131.07(10)
Sb2 S1 W1 C41 -137.61(10)
Sb1 S1 W1 C42 45.06(9)
Sb2 S1 W1 C42 136.39(9)
Sb1 S1 W1 C40 -138.01(9)
Sb2 S1 W1 C40 -46.68(9)
